data_7131849
loop_
_publ_author_name
'M&#xfc;nzfeld, Luca'
'Hauser, Adrian'
'Gamer, Michael T.'
'Roesky, Peter W.'

_publ_section_title
;
 Mono-cyclononatetraenyl lanthanide complexes.
;
_journal_name_full 'Chemical communications (Cambridge, England)'
_journal_paper_doi 10.1039/d3cc02717a
_journal_year 2023
_chemical_formula_moiety 'C20 H48 B2 Ce O5, C4 H8 O, C9 H9'
_chemical_formula_sum 'C33 H65 B2 Ce O6'
_chemical_formula_weight 719.59
_space_group_crystal_system triclinic
_space_group_IT_number 2
_space_group_name_Hall '-P 1'
_space_group_name_H-M_alt 'P -1'
_atom_sites_solution_hydrogens mixed
_atom_sites_solution_primary dual
_audit_creation_date 2023-05-11
_audit_creation_method
;
Olex2 1.5
(compiled 2023.03.06 svn.rbb2c1857 for OlexSys, GUI svn.r6748)
;
_audit_update_record
;
2023-06-05 deposited with the CCDC.	2023-06-27 downloaded from the CCDC.
;
_cell_angle_alpha 94.106(4)
_cell_angle_beta 93.801(4)
_cell_angle_gamma 94.191(4)
_cell_formula_units_Z 2
_cell_length_a 8.3963(4)
_cell_length_b 9.0379(4)
_cell_length_c 24.4820(11)
_cell_measurement_reflns_used 16727
_cell_measurement_temperature 100
_cell_measurement_theta_max 27.44
_cell_measurement_theta_min 2.27
_cell_volume 1843.31(15)
_computing_cell_refinement 'X-Area Recipe 1.34.0.0 (STOE, 2019)'
_computing_data_collection 'X-Area Pilatus3_SV 1.31.154.0 (STOE, 2019)'
_computing_data_reduction
;
X-Area Integrate 1.77.0.0 (STOE, 2019)
X-Area LANA 1.77.1.0 (STOE, 2019)
;
_computing_molecular_graphics 'Olex2 1.5 (Dolomanov et al., 2009)'
_computing_publication_material 'Olex2 1.5 (Dolomanov et al., 2009)'
_computing_structure_refinement 'SHELXL 2019/2 (Sheldrick, 2015)'
_computing_structure_solution 'SHELXT  (Sheldrick, 2015)'
_diffrn_ambient_temperature 100
_diffrn_detector Pilatus200K
_diffrn_detector_area_resol_mean 5.81
_diffrn_detector_type 'DECTRIS PILATUS 200K'
_diffrn_measured_fraction_theta_full 1.000
_diffrn_measured_fraction_theta_max 0.895
_diffrn_measurement_details
;
 1296 frames, detector distance = 80 mm
;
_diffrn_measurement_device 'Eulerian 4-circle diffractometer'
_diffrn_measurement_device_type 'STOE STADIVARI'
_diffrn_measurement_method 'rotation method, \w scans'
_diffrn_radiation_collimation '0.5 mm diameter, monocapillary'
_diffrn_radiation_monochromator 'plane graphite'
_diffrn_radiation_polarisn_norm 0
_diffrn_radiation_probe x-ray
_diffrn_radiation_type 'Mo K\a'
_diffrn_radiation_wavelength 0.71073
_diffrn_reflns_av_unetI/netI 0.0905
_diffrn_reflns_Laue_measured_fraction_full 1.000
_diffrn_reflns_Laue_measured_fraction_max 0.895
_diffrn_reflns_limit_h_max 11
_diffrn_reflns_limit_h_min -11
_diffrn_reflns_limit_k_max 12
_diffrn_reflns_limit_k_min -12
_diffrn_reflns_limit_l_max 33
_diffrn_reflns_limit_l_min -33
_diffrn_reflns_number 48567
_diffrn_reflns_point_group_measured_fraction_full 1.000
_diffrn_reflns_point_group_measured_fraction_max 0.895
_diffrn_reflns_theta_full 25.242
_diffrn_reflns_theta_max 29.731
_diffrn_reflns_theta_min 2.266
_diffrn_source 'Mo Genix 3D HF'
_diffrn_source_current 1.000
_diffrn_source_power 0.050
_diffrn_source_voltage 50
_exptl_absorpt_coefficient_mu 1.273
_exptl_absorpt_correction_T_max 0.8483
_exptl_absorpt_correction_T_min 0.4420
_exptl_absorpt_correction_type multi-scan
_exptl_absorpt_process_details
;
STOE X-Red32, absorption correction by Gaussian integration, analogous to
P. Coppens, "The Evaluation of Absorption and Extinction in Single-Crystal
Structure Analysis", published in: F. R. Ahmed (Editor), "Crystallographic
Computing", Munksgaard, Copenhagen (1970), 255 - 270. Afterwards scaling of
reflection intensities was performed within STOE LANA. J. Koziskova, F. Hahn,
J. Richter, J. Kozisek, Acta Chimica Slovaca, vol. 9, no. 2, 2016, pp. 136-140.
;
_exptl_crystal_colour colourless
_exptl_crystal_colour_primary colourless
_exptl_crystal_density_diffrn 1.296
_exptl_crystal_density_method 'not measured'
_exptl_crystal_description irregular
_exptl_crystal_F_000 758
_exptl_crystal_size_max 0.4
_exptl_crystal_size_mid 0.2
_exptl_crystal_size_min 0.05
_refine_diff_density_max 2.193
_refine_diff_density_min -2.070
_refine_diff_density_rms 0.173
_refine_ls_extinction_method none
_refine_ls_goodness_of_fit_ref 1.023
_refine_ls_hydrogen_treatment mixed
_refine_ls_matrix_type full
_refine_ls_number_parameters 556
_refine_ls_number_reflns 48567
_refine_ls_number_restraints 207
_refine_ls_restrained_S_all 1.025
_refine_ls_R_factor_all 0.0875
_refine_ls_R_factor_gt 0.0571
_refine_ls_shift/su_max 0.001
_refine_ls_shift/su_mean 0.000
_refine_ls_structure_factor_coef Fsqd
_refine_ls_weighting_details 'w=1/[\s^2^(Fo^2^)+(0.0736P)^2^] where P=(Fo^2^+2Fc^2^)/3'
_refine_ls_weighting_scheme calc
_refine_ls_wR_factor_gt 0.1340
_refine_ls_wR_factor_ref 0.1483
_reflns_Friedel_coverage 0.000
_reflns_number_gt 33495
_reflns_number_total 48567
_reflns_threshold_expression 'I > 2\s(I)'
_cod_data_source_file d3cc02717a2.cif
_cod_data_source_block lmm186_thf
_cod_database_code 7131849
_shelx_shelxl_version_number 2019/2
_shelx_space_group_comment
;
The symmetry employed for this shelxl refinement is uniquely defined
by the following loop, which should always be used as a source of
symmetry information in preference to the above space-group names.
They are only intended as comments.
;
_shelx_estimated_absorpt_t_max 0.939
_shelx_estimated_absorpt_t_min 0.630
_olex2_refinement_description
;
1. Twinned data refinement
 Scales: 0.4165(8)
 0.5835(8)
2. Fixed Uiso
 At 1.2 times of:
  All C(H) groups, All C(H,H) groups, All C(H,H,H,H) groups
3. Restrained distances
 Ce-H2D \\sim Ce-H2C \\sim Ce-H2B
 with sigma of 0.01
 B1-H1B \\sim B1-H1C \\sim B1-H1D
 with sigma of 0.01
 C9A-C1A \\sim C9A-C8A \\sim C8A-C7A \\sim C7A-C6A \\sim C6A-C5A \\sim C5A-C4A
\\sim C4A-C3A \\sim C3A-C2A
 \\sim C2A-C1A
 with sigma of 0.02
 Ce-H1B \\sim Ce-H1C \\sim Ce-H1D
 with sigma of 0.01
 H1B-H1D \\sim H1D-H1C \\sim H1B-H1C
 with sigma of 0.02
 B2-H2D \\sim B2-H2C \\sim B2-H2B
 with sigma of 0.01
4. Uiso/Uaniso restraints and constraints
C3A \\sim C4A \\sim C5A \\sim C6A \\sim C7A \\sim C8A \\sim C9A \\sim C1A \\sim
C2A: within 2A with sigma of 0.01 and sigma for terminal atoms of 0.02 within 2A
C25 \\sim C24B \\sim C23B \\sim C22 \\sim O4: within 2A with sigma of 0.001 and
sigma for terminal atoms of 0.002 within 2A
C23A \\sim C24A \\sim C25 \\sim O4 \\sim C22: within 2A with sigma of 0.01 and
sigma for terminal atoms of 0.02 within 2A
C1B \\sim C8B \\sim C9B \\sim C7B \\sim C6B \\sim C5B \\sim C4B \\sim C3B \\sim
C2B: within 2A with sigma of 0.01 and sigma for terminal atoms of 0.02 within 2A
5. Others
 Fixed Sof: H22A(0.5) H22B(0.5) H22C(0.5) H22D(0.5) C31(0.5) H31A(0.5)
 H31B(0.5) C23A(0.5) H23A(0.5) H23B(0.5) C30(0.5) H30A(0.5) H30B(0.5) C6B(0.5)
 H6B(0.5) C4B(0.5) H4B(0.5) O6(0.5) C5B(0.5) H5B(0.5) C24B(0.5) H24A(0.5)
 H24B(0.5) C7B(0.5) H7B(0.5) C8B(0.5) H8B(0.5) C5A(0.5) H5A(0.5) C3A(0.5)
 H3A(0.5) C4A(0.5) H4A(0.5) O7(0.5) C34(0.5) H34A(0.5) H34B(0.5) C37(0.5)
 H37A(0.5) H37B(0.5) C36(0.5) H36A(0.5) H36B(0.5) C35(0.5) H35A(0.5) H35B(0.5)
 C32(0.5) H32A(0.5) H32B(0.5) C33(0.5) H33A(0.5) H33B(0.5) C7A(0.5) H7A(0.5)
 C2A(0.5) H2AA(0.5) C1B(0.5) H1BA(0.5) C9B(0.5) H9B(0.5) C2B(0.5) H2BA(0.5)
 C3B(0.5) H3B(0.5) C6A(0.5) H6A(0.5) C9A(0.5) H9A(0.5) C8A(0.5) H8A(0.5)
 C1A(0.5) H1AA(0.5) H25C(0.5) H25D(0.5) H25A(0.5) H25B(0.5) C24A(0.5) H24C(0.5)
 H24D(0.5) C23B(0.5) H23C(0.5) H23D(0.5)
6.a Secondary CH2 refined with riding coordinates:
 C13(H13A,H13B), C12(H12A,H12B), C26(H26A,H26B), C10(H10A,H10B), C14(H14A,
 H14B), C11(H11A,H11B), C20(H20A,H20B), C18(H18A,H18B), C29(H29A,H29B),
 C19(H19A,H19B), C22(H22A,H22B), C22(H22C,H22D), C16(H16A,H16B), C15(H15A,H15B),
  C17(H17A,H17B), C27(H27A,H27B), C21(H21A,H21B), C31(H31A,H31B), C23A(H23A,
 H23B), C30(H30A,H30B), C28(H28A,H28B), C24B(H24A,H24B), C34(H34A,H34B),
 C37(H37A,H37B), C36(H36A,H36B), C35(H35A,H35B), C32(H32A,H32B), C33(H33A,H33B),
  C25(H25C,H25D), C25(H25A,H25B), C24A(H24C,H24D), C23B(H23C,H23D)
6.b Aromatic/amide H refined with riding coordinates:
 C6B(H6B), C4B(H4B), C5B(H5B), C7B(H7B), C8B(H8B), C5A(H5A), C3A(H3A),
 C4A(H4A), C7A(H7A), C2A(H2AA), C1B(H1BA), C9B(H9B), C2B(H2BA), C3B(H3B),
 C6A(H6A), C9A(H9A), C8A(H8A), C1A(H1AA)
;
_olex2_submission_special_instructions 'No special instructions were received'

loop_
_space_group_symop_operation_xyz
'x, y, z'
'-x, -y, -z'

loop_
_atom_site_label
_atom_site_type_symbol
_atom_site_fract_x
_atom_site_fract_y
_atom_site_fract_z
_atom_site_U_iso_or_equiv
_atom_site_adp_type
_atom_site_occupancy
_atom_site_site_symmetry_order
_atom_site_calc_flag
_atom_site_refinement_flags_posn
_atom_site_refinement_flags_adp
_atom_site_refinement_flags_occupancy
_atom_site_disorder_assembly
_atom_site_disorder_group
Ce Ce 0.67814(4) 0.32213(3) 0.74952(2) 0.02571(11) Uani 1 1 d D . . . .
O1 O 0.8336(4) 0.1574(4) 0.68889(14) 0.0289(9) Uani 1 1 d . . . . .
O3 O 0.4927(4) 0.5301(4) 0.75239(16) 0.0345(9) Uani 1 1 d . . . . .
O2 O 0.6647(5) 0.4201(4) 0.65580(14) 0.0305(9) Uani 1 1 d . . . . .
O5 O 0.8332(4) 0.1530(4) 0.80834(15) 0.0339(10) Uani 1 1 d . . . . .
O4 O 0.5727(5) 0.3393(5) 0.84362(15) 0.0425(9) Uani 1 1 d . U . . .
B1 B 0.4242(9) 0.1261(8) 0.7200(3) 0.0318(16) Uani 1 1 d D . . . .
B2 B 0.9233(10) 0.5279(9) 0.7793(3) 0.043(2) Uani 1 1 d D . . . .
C13 C 0.9722(7) 0.2013(6) 0.6582(2) 0.0329(14) Uani 1 1 d . . . . .
H13A H 1.064266 0.240938 0.683712 0.040 Uiso 1 1 calc R U . . .
H13B H 0.945222 0.278771 0.633255 0.040 Uiso 1 1 calc R U . . .
C12 C 1.0115(7) 0.0625(6) 0.6259(2) 0.0321(13) Uani 1 1 d . . . . .
H12A H 1.127900 0.062577 0.621617 0.039 Uiso 1 1 calc R U . . .
H12B H 0.953349 0.051612 0.589156 0.039 Uiso 1 1 calc R U . . .
C26 C 0.7740(7) 0.0371(7) 0.8418(3) 0.0412(16) Uani 1 1 d . . . . .
H26A H 0.676430 -0.017899 0.823421 0.049 Uiso 1 1 calc R U . . .
H26B H 0.748112 0.080659 0.878055 0.049 Uiso 1 1 calc R U . . .
C10 C 0.8041(7) -0.0031(6) 0.6812(2) 0.0305(13) Uani 1 1 d . . . . .
H10A H 0.712712 -0.031051 0.653846 0.037 Uiso 1 1 calc R U . . .
H10B H 0.779281 -0.044757 0.716275 0.037 Uiso 1 1 calc R U . . .
C14 C 0.6057(8) 0.3350(7) 0.6042(2) 0.0368(15) Uani 1 1 d . . . . .
H14A H 0.488105 0.313988 0.602842 0.044 Uiso 1 1 calc R U . . .
H14B H 0.656083 0.239433 0.600472 0.044 Uiso 1 1 calc R U . . .
C11 C 0.9548(7) -0.0607(6) 0.6613(2) 0.0346(14) Uani 1 1 d . . . . .
H11A H 0.932668 -0.157168 0.639285 0.042 Uiso 1 1 calc R U . . .
H11B H 1.034096 -0.071940 0.692141 0.042 Uiso 1 1 calc R U . . .
C20 C 0.3697(8) 0.7476(7) 0.7809(2) 0.0398(15) Uani 1 1 d . . . . .
H20A H 0.401305 0.855687 0.785629 0.048 Uiso 1 1 calc R U . . .
H20B H 0.285084 0.723813 0.805893 0.048 Uiso 1 1 calc R U . . .
C18 C 0.3501(7) 0.5389(7) 0.7160(2) 0.0360(14) Uani 1 1 d . . . . .
H18A H 0.259859 0.473726 0.727112 0.043 Uiso 1 1 calc R U . . .
H18B H 0.370528 0.508030 0.677596 0.043 Uiso 1 1 calc R U . . .
C29 C 1.0085(7) 0.1603(8) 0.8147(3) 0.0431(16) Uani 1 1 d . . . . .
H29A H 1.050190 0.241715 0.842278 0.052 Uiso 1 1 calc R U . . .
H29B H 1.054444 0.178330 0.779351 0.052 Uiso 1 1 calc R U . . .
C19 C 0.3125(9) 0.6996(7) 0.7212(3) 0.0456(17) Uani 1 1 d . . . . .
H19A H 0.196295 0.709404 0.714419 0.055 Uiso 1 1 calc R U . . .
H19B H 0.371555 0.758755 0.695451 0.055 Uiso 1 1 calc R U . . .
C22 C 0.6640(8) 0.3898(8) 0.8954(2) 0.0452(11) Uani 1 1 d . U . . .
H22A H 0.675394 0.499685 0.901419 0.054 Uiso 0.5 1 calc R U P A 1
H22B H 0.771138 0.350600 0.897787 0.054 Uiso 0.5 1 calc R U P A 1
H22C H 0.758292 0.331050 0.900222 0.054 Uiso 0.5 1 calc R U P B 2
H22D H 0.702780 0.495755 0.894780 0.054 Uiso 0.5 1 calc R U P B 2
C16 C 0.6457(9) 0.5876(7) 0.5861(3) 0.0468(18) Uani 1 1 d . . . . .
H16A H 0.710528 0.661721 0.567326 0.056 Uiso 1 1 calc R U . . .
H16B H 0.534350 0.616626 0.586549 0.056 Uiso 1 1 calc R U . . .
C15 C 0.6517(9) 0.4322(7) 0.5592(2) 0.0483(18) Uani 1 1 d . . . . .
H15A H 0.574586 0.414072 0.526657 0.058 Uiso 1 1 calc R U . . .
H15B H 0.760552 0.415105 0.548134 0.058 Uiso 1 1 calc R U . . .
C17 C 0.7169(8) 0.5711(6) 0.6432(3) 0.0441(17) Uani 1 1 d . . . . .
H17A H 0.835221 0.584810 0.644599 0.053 Uiso 1 1 calc R U . . .
H17B H 0.677884 0.645448 0.669743 0.053 Uiso 1 1 calc R U . . .
C27 C 0.9040(9) -0.0625(9) 0.8480(4) 0.072(2) Uani 1 1 d . . . . .
H27A H 0.916617 -0.089564 0.886398 0.086 Uiso 1 1 calc R U . . .
H27B H 0.878656 -0.155002 0.823797 0.086 Uiso 1 1 calc R U . . .
C21 C 0.5097(10) 0.6600(8) 0.7915(3) 0.064(2) Uani 1 1 d . . . . .
H21A H 0.610223 0.720700 0.786865 0.077 Uiso 1 1 calc R U . . .
H21B H 0.513027 0.628958 0.829517 0.077 Uiso 1 1 calc R U . . .
C31 C 0.545(5) 0.053(4) 0.4651(16) 0.049(9) Uani 0.5 1 d . . P C -1
H31A H 0.531839 0.003988 0.427363 0.059 Uiso 0.5 1 calc R U P C -1
H31B H 0.578788 0.159442 0.463686 0.059 Uiso 0.5 1 calc R U P C -1
C23A C 0.549(2) 0.3170(17) 0.9362(6) 0.045(4) Uani 0.5 1 d . U P D 1
H23A H 0.555441 0.207902 0.935175 0.054 Uiso 0.5 1 calc R U P D 1
H23B H 0.574001 0.360673 0.974323 0.054 Uiso 0.5 1 calc R U P D 1
C30 C 0.655(9) -0.021(6) 0.5004(17) 0.106(18) Uani 0.5 1 d . . P C -1
H30A H 0.655812 -0.126295 0.486028 0.127 Uiso 0.5 1 calc R U P C -1
H30B H 0.764652 0.026486 0.498431 0.127 Uiso 0.5 1 calc R U P C -1
C6B C 1.067(3) 0.715(3) 0.5400(12) 0.039(5) Uani 0.5 1 d . U P E -1
H6B H 1.104518 0.810229 0.556388 0.047 Uiso 0.5 1 calc R U P E -1
C28 C 1.0510(9) 0.0143(10) 0.8331(3) 0.080(3) Uani 1 1 d . . . . .
H28A H 1.097497 -0.044162 0.803241 0.096 Uiso 1 1 calc R U . . .
H28B H 1.130418 0.028821 0.865173 0.096 Uiso 1 1 calc R U . . .
C4B C 0.871(3) 0.639(4) 0.4531(12) 0.039(5) Uani 0.5 1 d . U P E -1
H4B H 0.804574 0.698382 0.432274 0.047 Uiso 0.5 1 calc R U P E -1
O6 O 0.6216(10) -0.0176(10) 0.5525(4) 0.041(2) Uani 0.5 1 d . . P C -1
C5B C 0.961(3) 0.729(3) 0.4948(14) 0.042(5) Uani 0.5 1 d . U P E -1
H5B H 0.945511 0.830523 0.491096 0.051 Uiso 0.5 1 calc R U P E -1
C24B C 0.4321(19) 0.2739(19) 0.9195(6) 0.0504(14) Uani 0.5 1 d . U P D 2
H24A H 0.334484 0.296324 0.938067 0.061 Uiso 0.5 1 calc R U P D 2
H24B H 0.454304 0.169642 0.924882 0.061 Uiso 0.5 1 calc R U P D 2
C7B C 1.134(3) 0.606(4) 0.5688(11) 0.036(6) Uani 0.5 1 d . U P E -1
H7B H 1.190832 0.649004 0.601657 0.043 Uiso 0.5 1 calc R U P E -1
C8B C 1.144(4) 0.455(4) 0.5641(14) 0.037(6) Uani 0.5 1 d . U P E -1
H8B H 1.206759 0.426558 0.594928 0.044 Uiso 0.5 1 calc R U P E -1
C5A C 0.716(3) -0.056(3) 0.9941(8) 0.040(5) Uani 0.5 1 d D U P F -1
H5A H 0.825539 -0.076289 0.992452 0.048 Uiso 0.5 1 calc R U P F -1
C3A C 0.462(3) -0.176(2) 0.9348(9) 0.039(5) Uani 0.5 1 d D U P F -1
H3A H 0.455123 -0.249480 0.904874 0.046 Uiso 0.5 1 calc R U P F -1
C4A C 0.620(3) -0.145(3) 0.9542(9) 0.036(5) Uani 0.5 1 d D U P F -1
H4A H 0.685550 -0.204843 0.933077 0.043 Uiso 0.5 1 calc R U P F -1
O7 O 1.0499(12) 0.4109(11) 0.9294(4) 0.054(3) Uani 0.5 1 d . . P G -1
C34 C 1.052(3) 0.362(2) 0.9831(8) 0.067(6) Uani 0.5 1 d . . P G -1
H34A H 1.162800 0.361871 0.999284 0.080 Uiso 0.5 1 calc R U P G -1
H34B H 0.998322 0.260860 0.982783 0.080 Uiso 0.5 1 calc R U P G -1
C37 C 1.070(2) 0.5678(18) 0.9362(7) 0.072(5) Uani 0.5 1 d . . P G -1
H37A H 1.021221 0.611697 0.903883 0.086 Uiso 0.5 1 calc R U P G -1
H37B H 1.185617 0.601555 0.940506 0.086 Uiso 0.5 1 calc R U P G -1
C36 C 0.987(3) 0.616(2) 0.9884(10) 0.073(8) Uani 0.5 1 d . . P G -1
H36A H 1.056801 0.690510 1.012605 0.088 Uiso 0.5 1 calc R U P G -1
H36B H 0.884178 0.658093 0.979046 0.088 Uiso 0.5 1 calc R U P G -1
C35 C 0.963(2) 0.471(3) 1.0146(8) 0.076(7) Uani 0.5 1 d . . P G -1
H35A H 1.004595 0.482545 1.053590 0.092 Uiso 0.5 1 calc R U P G -1
H35B H 0.847498 0.437677 1.012883 0.092 Uiso 0.5 1 calc R U P G -1
C32 C 0.381(7) 0.029(5) 0.497(2) 0.078(14) Uani 0.5 1 d . . P C -1
H32A H 0.334366 0.124627 0.505541 0.093 Uiso 0.5 1 calc R U P C -1
H32B H 0.300645 -0.040931 0.475659 0.093 Uiso 0.5 1 calc R U P C -1
C33 C 0.444(5) -0.036(5) 0.5489(17) 0.055(10) Uani 0.5 1 d . . P C -1
H33A H 0.402856 0.016485 0.581443 0.066 Uiso 0.5 1 calc R U P C -1
H33B H 0.406882 -0.142504 0.548023 0.066 Uiso 0.5 1 calc R U P C -1
C7A C 0.580(3) 0.125(2) 1.0632(9) 0.042(5) Uani 0.5 1 d D U P F -1
H7A H 0.625968 0.190568 1.093111 0.050 Uiso 0.5 1 calc R U P F -1
C2A C 0.308(2) -0.1338(19) 0.9447(6) 0.043(4) Uani 0.5 1 d D U P F -1
H2AA H 0.229948 -0.184983 0.918945 0.052 Uiso 0.5 1 calc R U P F -1
C1B C 0.997(4) 0.288(3) 0.4814(13) 0.043(5) Uani 0.5 1 d . U P E -1
H1BA H 0.998891 0.184701 0.471846 0.052 Uiso 0.5 1 calc R U P E -1
C9B C 1.094(4) 0.328(4) 0.5295(12) 0.046(6) Uani 0.5 1 d . U P E -1
H9B H 1.139078 0.242480 0.542792 0.055 Uiso 0.5 1 calc R U P E -1
C2B C 0.899(3) 0.351(4) 0.4425(11) 0.038(6) Uani 0.5 1 d . U P E -1
H2BA H 0.854551 0.277482 0.415074 0.046 Uiso 0.5 1 calc R U P E -1
C3B C 0.848(4) 0.489(5) 0.4321(12) 0.038(6) Uani 0.5 1 d . U P E -1
H3B H 0.772485 0.479354 0.401045 0.046 Uiso 0.5 1 calc R U P E -1
C6A C 0.698(2) 0.055(2) 1.0361(8) 0.047(4) Uani 0.5 1 d D U P F -1
H6A H 0.800788 0.095087 1.051092 0.057 Uiso 0.5 1 calc R U P F -1
C9A C 0.280(3) 0.063(3) 1.0271(7) 0.037(5) Uani 0.5 1 d D U P F -1
H9A H 0.186346 0.099930 1.040829 0.044 Uiso 0.5 1 calc R U P F -1
C8A C 0.415(3) 0.127(3) 1.0591(10) 0.037(5) Uani 0.5 1 d D U P F -1
H8A H 0.382963 0.194237 1.087153 0.045 Uiso 0.5 1 calc R U P F -1
C1A C 0.237(2) -0.038(2) 0.9820(7) 0.042(4) Uani 0.5 1 d D U P F -1
H1AA H 0.124904 -0.042736 0.973615 0.051 Uiso 0.5 1 calc R U P F -1
H1A H 0.314(7) 0.049(6) 0.712(2) 0.032(15) Uiso 1 1 d . . . . .
H2A H 1.017(8) 0.606(7) 0.792(2) 0.053(19) Uiso 1 1 d . . . . .
H1B H 0.515(4) 0.105(4) 0.7533(13) 0.011(12) Uiso 1 1 d D . . . .
H1C H 0.407(4) 0.242(4) 0.7374(16) 0.037(16) Uiso 1 1 d D . . . .
H2B H 0.818(5) 0.566(4) 0.7532(19) 0.032(15) Uiso 1 1 d D . . . .
H2C H 0.947(4) 0.437(4) 0.7465(16) 0.025(14) Uiso 1 1 d D . . . .
H2D H 0.871(6) 0.465(6) 0.8135(14) 0.050(18) Uiso 1 1 d D . . . .
H1D H 0.511(4) 0.159(4) 0.6892(13) 0.039(16) Uiso 1 1 d D . . . .
C25 C 0.4082(8) 0.2977(8) 0.8557(2) 0.0499(11) Uani 1 1 d . U . . .
H25C H 0.364571 0.205063 0.834131 0.060 Uiso 0.5 1 calc R U P D 2
H25D H 0.337227 0.378151 0.848770 0.060 Uiso 0.5 1 calc R U P D 2
H25A H 0.387812 0.188029 0.852334 0.060 Uiso 0.5 1 calc R U P D 1
H25B H 0.332384 0.339595 0.829361 0.060 Uiso 0.5 1 calc R U P D 1
C24A C 0.3849(14) 0.3573(15) 0.9128(4) 0.031(3) Uani 0.5 1 d . U P D 1
H24C H 0.294678 0.303781 0.929075 0.038 Uiso 0.5 1 calc R U P D 1
H24D H 0.373416 0.465749 0.915800 0.038 Uiso 0.5 1 calc R U P D 1
C23B C 0.563(3) 0.372(2) 0.9410(8) 0.0480(14) Uani 0.5 1 d . U P D 2
H23C H 0.621918 0.329462 0.971753 0.058 Uiso 0.5 1 calc R U P D 2
H23D H 0.526375 0.468856 0.954326 0.058 Uiso 0.5 1 calc R U P D 2

loop_
_atom_site_aniso_label
_atom_site_aniso_U_11
_atom_site_aniso_U_22
_atom_site_aniso_U_33
_atom_site_aniso_U_23
_atom_site_aniso_U_13
_atom_site_aniso_U_12
Ce 0.02593(18) 0.02749(19) 0.02308(17) -0.00111(12) 0.00542(12) -0.00253(12)
O1 0.031(2) 0.024(2) 0.032(2) 0.0011(16) 0.0078(17) -0.0021(18)
O3 0.033(2) 0.035(2) 0.035(2) -0.0093(18) 0.0042(19) 0.0069(18)
O2 0.042(2) 0.025(2) 0.026(2) 0.0042(16) 0.0098(18) 0.0011(19)
O5 0.025(2) 0.046(3) 0.029(2) 0.0028(18) 0.0010(17) -0.001(2)
O4 0.0385(19) 0.060(2) 0.0265(17) -0.0060(16) 0.0111(15) -0.0136(18)
B1 0.029(4) 0.028(4) 0.038(4) 0.004(3) -0.002(3) 0.000(3)
B2 0.040(5) 0.046(5) 0.039(4) -0.011(4) 0.006(4) -0.014(4)
C13 0.033(3) 0.032(3) 0.034(3) 0.002(3) 0.012(3) -0.004(3)
C12 0.036(3) 0.034(3) 0.028(3) 0.002(2) 0.009(3) 0.007(3)
C26 0.033(4) 0.053(4) 0.039(4) 0.015(3) 0.003(3) 0.003(3)
C10 0.035(3) 0.028(3) 0.028(3) 0.001(2) 0.001(3) -0.002(3)
C14 0.050(4) 0.039(4) 0.022(3) 0.000(3) 0.003(3) 0.009(3)
C11 0.037(4) 0.026(3) 0.042(4) 0.002(3) 0.008(3) 0.005(3)
C20 0.046(4) 0.029(3) 0.043(4) -0.002(3) 0.000(3) 0.000(3)
C18 0.030(3) 0.039(4) 0.037(3) -0.004(3) -0.001(3) 0.002(3)
C29 0.023(3) 0.064(5) 0.042(4) 0.000(3) 0.000(3) 0.004(3)
C19 0.058(5) 0.041(4) 0.039(4) 0.013(3) 0.001(3) 0.001(3)
C22 0.043(2) 0.062(3) 0.028(2) -0.005(2) 0.0074(18) -0.011(2)
C16 0.057(4) 0.042(4) 0.050(4) 0.026(3) 0.025(3) 0.018(3)
C15 0.068(5) 0.051(4) 0.031(4) 0.013(3) 0.013(3) 0.018(4)
C17 0.059(5) 0.021(3) 0.054(4) 0.007(3) 0.025(3) -0.006(3)
C27 0.047(5) 0.049(5) 0.122(8) 0.007(5) 0.017(5) 0.013(4)
C21 0.066(5) 0.059(5) 0.062(5) -0.033(4) -0.008(4) 0.026(4)
C31 0.066(19) 0.046(14) 0.038(14) 0.007(12) 0.007(11) 0.012(12)
C23A 0.050(8) 0.059(10) 0.019(6) -0.013(7) -0.001(6) -0.021(8)
C30 0.17(4) 0.13(3) 0.026(17) 0.001(17) -0.018(19) 0.09(3)
C6B 0.029(10) 0.056(10) 0.031(11) 0.001(9) 0.009(8) -0.003(9)
C28 0.049(5) 0.126(8) 0.079(6) 0.074(6) 0.011(4) 0.025(5)
C4B 0.036(10) 0.054(14) 0.030(12) 0.013(10) 0.010(9) 0.003(10)
O6 0.033(5) 0.049(6) 0.040(5) 0.002(4) -0.002(4) -0.002(4)
C5B 0.034(10) 0.056(10) 0.039(12) 0.008(10) 0.008(9) 0.003(8)
C24B 0.046(3) 0.069(3) 0.033(2) -0.006(2) 0.013(2) -0.014(3)
C7B 0.032(11) 0.046(14) 0.028(10) 0.000(9) 0.005(7) -0.007(10)
C8B 0.040(10) 0.048(15) 0.023(10) 0.010(11) 0.002(8) 0.005(12)
C5A 0.044(8) 0.046(10) 0.032(10) 0.016(10) 0.008(9) 0.003(8)
C3A 0.055(12) 0.039(10) 0.025(7) 0.006(7) 0.005(7) 0.013(9)
C4A 0.044(10) 0.039(9) 0.028(11) 0.009(8) 0.009(8) 0.014(9)
O7 0.061(7) 0.051(6) 0.049(6) 0.010(5) -0.008(5) 0.004(5)
C34 0.082(14) 0.064(14) 0.058(14) 0.010(11) 0.020(11) 0.018(11)
C37 0.095(14) 0.056(11) 0.058(11) 0.012(9) -0.033(10) -0.007(10)
C36 0.082(18) 0.047(11) 0.085(19) -0.020(13) -0.029(14) 0.035(12)
C35 0.046(14) 0.104(19) 0.070(17) -0.032(15) -0.006(9) -0.007(13)
C32 0.09(2) 0.050(17) 0.08(3) -0.020(16) -0.043(18) 0.010(15)
C33 0.026(11) 0.058(14) 0.08(3) -0.022(14) 0.015(12) -0.011(10)
C7A 0.052(12) 0.051(11) 0.020(7) 0.005(8) -0.001(8) -0.006(10)
C2A 0.051(9) 0.048(9) 0.029(8) 0.005(6) -0.004(7) 0.000(9)
C1B 0.044(12) 0.054(10) 0.032(12) -0.006(10) 0.008(9) 0.010(10)
C9B 0.047(13) 0.058(13) 0.032(13) 0.003(10) 0.003(10) 0.001(10)
C2B 0.031(11) 0.055(15) 0.027(12) -0.004(10) 0.001(9) 0.000(10)
C3B 0.027(8) 0.064(17) 0.022(8) 0.001(13) 0.005(6) -0.009(13)
C6A 0.045(10) 0.059(11) 0.037(10) 0.013(8) -0.005(8) -0.003(10)
C9A 0.049(9) 0.048(9) 0.017(9) 0.012(8) 0.007(8) 0.013(8)
C8A 0.054(13) 0.042(10) 0.018(9) 0.013(7) 0.011(8) -0.001(10)
C1A 0.039(9) 0.055(10) 0.034(9) 0.008(8) -0.004(7) 0.015(8)
C25 0.044(2) 0.069(3) 0.034(2) -0.008(2) 0.0132(19) -0.014(2)
C24A 0.029(6) 0.048(7) 0.022(6) 0.016(5) 0.013(5) 0.009(6)
C23B 0.045(3) 0.066(3) 0.030(2) -0.006(2) 0.009(2) -0.012(3)

loop_
_atom_type_symbol
_atom_type_description
_atom_type_scat_dispersion_real
_atom_type_scat_dispersion_imag
_atom_type_scat_source
C C 0.0033 0.0016 'International Tables Vol C Tables 4.2.6.8 and 6.1.1.4'
H H 0.0000 0.0000 'International Tables Vol C Tables 4.2.6.8 and 6.1.1.4'
B B 0.0013 0.0007 'International Tables Vol C Tables 4.2.6.8 and 6.1.1.4'
Ce Ce -0.2486 2.6331 'International Tables Vol C Tables 4.2.6.8 and 6.1.1.4'
O O 0.0106 0.0060 'International Tables Vol C Tables 4.2.6.8 and 6.1.1.4'

loop_
_exptl_crystal_face_index_h
_exptl_crystal_face_index_k
_exptl_crystal_face_index_l
_exptl_crystal_face_perp_dist
30 -3 11 0.0552
30 -7 -22 0.0430
30 1 -29 0.0637
-17 30 -14 0.3368
-4 5 30 0.1798
-30 2 7 0.0273
-10 -1 9 0.0650
0 0 -1 0.1706

loop_
_geom_angle_atom_site_label_1
_geom_angle_atom_site_label_2
_geom_angle_atom_site_label_3
_geom_angle
_geom_angle_site_symmetry_1
_geom_angle_site_symmetry_3
_geom_angle_publ_flag
O1 Ce O3 145.32(13) . . ?
O1 Ce O5 70.68(12) . . ?
O1 Ce O4 141.09(14) . . ?
O1 Ce B1 86.16(18) . . ?
O1 Ce B2 95.93(19) . . ?
O1 Ce H1B 83.1(9) . . ?
O1 Ce H1C 109.3(8) . . ?
O1 Ce H2B 105.4(12) . . ?
O1 Ce H2C 71.0(8) . . ?
O1 Ce H2D 106.8(15) . . ?
O1 Ce H1D 67.8(9) . . ?
O3 Ce O5 143.97(13) . . ?
O3 Ce B1 89.41(18) . . ?
O3 Ce B2 88.1(2) . . ?
O3 Ce H1B 105.6(9) . . ?
O3 Ce H1C 65.8(8) . . ?
O3 Ce H2B 66.9(10) . . ?
O3 Ce H2C 106.8(10) . . ?
O3 Ce H2D 91.1(15) . . ?
O3 Ce H1D 95.9(11) . . ?
O2 Ce O1 72.75(12) . . ?
O2 Ce O3 72.97(13) . . ?
O2 Ce O5 141.91(13) . . ?
O2 Ce O4 145.50(14) . . ?
O2 Ce B1 91.02(17) . . ?
O2 Ce B2 88.3(2) . . ?
O2 Ce H1B 112.8(8) . . ?
O2 Ce H1C 90.2(10) . . ?
O2 Ce H2B 69.9(10) . . ?
O2 Ce H2C 78.5(11) . . ?
O2 Ce H2D 112.9(9) . . ?
O2 Ce H1D 70.7(9) . . ?
O5 Ce B1 96.79(17) . . ?
O5 Ce B2 85.3(2) . . ?
O5 Ce H1B 73.0(8) . . ?
O5 Ce H1C 111.6(9) . . ?
O5 Ce H2B 110.3(8) . . ?
O5 Ce H2C 80.0(11) . . ?
O5 Ce H2D 69.0(13) . . ?
O5 Ce H1D 104.3(11) . . ?
O4 Ce O3 72.62(14) . . ?
O4 Ce O5 72.42(14) . . ?
O4 Ce B1 86.30(17) . . ?
O4 Ce B2 92.91(18) . . ?
O4 Ce H1B 74.7(9) . . ?
O4 Ce H1C 73.6(9) . . ?
O4 Ce H2B 98.5(12) . . ?
O4 Ce H2C 114.0(9) . . ?
O4 Ce H2D 70.2(10) . . ?
O4 Ce H1D 110.7(8) . . ?
B1 Ce B2 177.5(3) . . ?
B1 Ce H1B 24.3(7) . . ?
B1 Ce H1C 24.5(7) . . ?
B1 Ce H2B 152.7(8) . . ?
B1 Ce H2C 156.8(8) . . ?
B1 Ce H2D 155.1(8) . . ?
B1 Ce H1D 24.4(7) . . ?
B2 Ce H1B 157.4(8) . . ?
B2 Ce H1C 153.1(8) . . ?
B2 Ce H2B 25.1(8) . . ?
B2 Ce H2C 25.1(8) . . ?
B2 Ce H2D 25.0(8) . . ?
B2 Ce H1D 156.2(8) . . ?
H1B Ce H1C 41.3(13) . . ?
H1B Ce H2B 171.4(14) . . ?
H1B Ce H2C 147.6(14) . . ?
H1B Ce H2D 134.2(12) . . ?
H1B Ce H1D 42.2(12) . . ?
H1C Ce H2B 132.2(12) . . ?
H1C Ce H2C 168.1(14) . . ?
H1C Ce H2D 141.6(15) . . ?
H1C Ce H1D 42.2(13) . . ?
H2B Ce H2C 40.0(16) . . ?
H2B Ce H2D 44.8(16) . . ?
H2B Ce H1D 140.1(13) . . ?
H2C Ce H2D 44.0(15) . . ?
H2C Ce H1D 134.1(12) . . ?
H2D Ce H1D 172.9(17) . . ?
C13 O1 Ce 127.8(3) . . ?
C10 O1 Ce 124.0(3) . . ?
C10 O1 C13 108.1(4) . . ?
C18 O3 Ce 125.9(3) . . ?
C21 O3 Ce 125.4(4) . . ?
C21 O3 C18 108.6(5) . . ?
C14 O2 Ce 125.9(3) . . ?
C17 O2 Ce 125.9(3) . . ?
C17 O2 C14 108.2(4) . . ?
C26 O5 Ce 129.5(3) . . ?
C26 O5 C29 107.0(5) . . ?
C29 O5 Ce 123.5(3) . . ?
C22 O4 Ce 126.6(3) . . ?
C25 O4 Ce 125.3(3) . . ?
C25 O4 C22 108.1(4) . . ?
Ce B1 H1A 174(3) . . ?
Ce B1 H1B 58.6(16) . . ?
Ce B1 H1C 59.5(16) . . ?
Ce B1 H1D 59.3(17) . . ?
H1A B1 H1B 120(3) . . ?
H1A B1 H1C 116(3) . . ?
H1A B1 H1D 126(3) . . ?
H1B B1 H1C 94(3) . . ?
H1B B1 H1D 97(3) . . ?
H1C B1 H1D 97(3) . . ?
Ce B2 H2A 178(3) . . ?
Ce B2 H2B 63.3(17) . . ?
Ce B2 H2C 63.8(17) . . ?
Ce B2 H2D 63.3(18) . . ?
H2A B2 H2B 118(4) . . ?
H2A B2 H2C 117(4) . . ?
H2A B2 H2D 115(4) . . ?
H2B B2 H2C 92(3) . . ?
H2B B2 H2D 107(4) . . ?
H2C B2 H2D 105(4) . . ?
O1 C13 H13A 110.5 . . ?
O1 C13 H13B 110.5 . . ?
O1 C13 C12 106.0(4) . . ?
H13A C13 H13B 108.7 . . ?
C12 C13 H13A 110.5 . . ?
C12 C13 H13B 110.5 . . ?
C13 C12 H12A 111.2 . . ?
C13 C12 H12B 111.2 . . ?
C13 C12 C11 102.8(4) . . ?
H12A C12 H12B 109.1 . . ?
C11 C12 H12A 111.2 . . ?
C11 C12 H12B 111.2 . . ?
O5 C26 H26A 110.6 . . ?
O5 C26 H26B 110.6 . . ?
O5 C26 C27 105.9(5) . . ?
H26A C26 H26B 108.7 . . ?
C27 C26 H26A 110.6 . . ?
C27 C26 H26B 110.6 . . ?
O1 C10 H10A 110.5 . . ?
O1 C10 H10B 110.5 . . ?
O1 C10 C11 106.2(4) . . ?
H10A C10 H10B 108.7 . . ?
C11 C10 H10A 110.5 . . ?
C11 C10 H10B 110.5 . . ?
O2 C14 H14A 110.6 . . ?
O2 C14 H14B 110.6 . . ?
O2 C14 C15 105.5(5) . . ?
H14A C14 H14B 108.8 . . ?
C15 C14 H14A 110.6 . . ?
C15 C14 H14B 110.6 . . ?
C12 C11 H11A 111.5 . . ?
C12 C11 H11B 111.5 . . ?
C10 C11 C12 101.5(5) . . ?
C10 C11 H11A 111.5 . . ?
C10 C11 H11B 111.5 . . ?
H11A C11 H11B 109.3 . . ?
H20A C20 H20B 109.0 . . ?
C19 C20 H20A 111.0 . . ?
C19 C20 H20B 111.0 . . ?
C21 C20 H20A 111.0 . . ?
C21 C20 H20B 111.0 . . ?
C21 C20 C19 103.9(6) . . ?
O3 C18 H18A 110.6 . . ?
O3 C18 H18B 110.6 . . ?
O3 C18 C19 105.6(5) . . ?
H18A C18 H18B 108.7 . . ?
C19 C18 H18A 110.6 . . ?
C19 C18 H18B 110.6 . . ?
O5 C29 H29A 110.4 . . ?
O5 C29 H29B 110.4 . . ?
O5 C29 C28 106.4(5) . . ?
H29A C29 H29B 108.6 . . ?
C28 C29 H29A 110.4 . . ?
C28 C29 H29B 110.4 . . ?
C20 C19 H19A 111.3 . . ?
C20 C19 H19B 111.3 . . ?
C18 C19 C20 102.4(5) . . ?
C18 C19 H19A 111.3 . . ?
C18 C19 H19B 111.3 . . ?
H19A C19 H19B 109.2 . . ?
O4 C22 H22A 112.0 . . ?
O4 C22 H22B 112.0 . . ?
O4 C22 H22C 109.7 . . ?
O4 C22 H22D 109.7 . . ?
O4 C22 C23A 98.8(6) . . ?
H22A C22 H22B 109.7 . . ?
H22C C22 H22D 108.2 . . ?
C23A C22 H22A 112.0 . . ?
C23A C22 H22B 112.0 . . ?
C23B C22 O4 109.7(9) . . ?
C23B C22 H22C 109.7 . . ?
C23B C22 H22D 109.7 . . ?
H16A C16 H16B 109.3 . . ?
C15 C16 H16A 111.4 . . ?
C15 C16 H16B 111.4 . . ?
C17 C16 H16A 111.4 . . ?
C17 C16 H16B 111.4 . . ?
C17 C16 C15 101.7(5) . . ?
C14 C15 C16 102.7(5) . . ?
C14 C15 H15A 111.2 . . ?
C14 C15 H15B 111.2 . . ?
C16 C15 H15A 111.2 . . ?
C16 C15 H15B 111.2 . . ?
H15A C15 H15B 109.1 . . ?
O2 C17 C16 105.7(5) . . ?
O2 C17 H17A 110.6 . . ?
O2 C17 H17B 110.6 . . ?
C16 C17 H17A 110.6 . . ?
C16 C17 H17B 110.6 . . ?
H17A C17 H17B 108.7 . . ?
C26 C27 H27A 110.0 . . ?
C26 C27 H27B 110.0 . . ?
H27A C27 H27B 108.4 . . ?
C28 C27 C26 108.4(6) . . ?
C28 C27 H27A 110.0 . . ?
C28 C27 H27B 110.0 . . ?
O3 C21 C20 107.5(6) . . ?
O3 C21 H21A 110.2 . . ?
O3 C21 H21B 110.2 . . ?
C20 C21 H21A 110.2 . . ?
C20 C21 H21B 110.2 . . ?
H21A C21 H21B 108.5 . . ?
H31A C31 H31B 109.5 . . ?
C30 C31 H31A 111.7 . . ?
C30 C31 H31B 111.7 . . ?
C30 C31 C32 100(4) . . ?
C32 C31 H31A 111.7 . . ?
C32 C31 H31B 111.7 . . ?
C22 C23A H23A 111.5 . . ?
C22 C23A H23B 111.5 . . ?
H23A C23A H23B 109.3 . . ?
C24A C23A C22 101.5(11) . . ?
C24A C23A H23A 111.5 . . ?
C24A C23A H23B 111.5 . . ?
C31 C30 H30A 108.7 . . ?
C31 C30 H30B 108.7 . . ?
H30A C30 H30B 107.6 . . ?
O6 C30 C31 114(5) . . ?
O6 C30 H30A 108.7 . . ?
O6 C30 H30B 108.7 . . ?
C5B C6B H6B 109.9 . . ?
C7B C6B H6B 109.9 . . ?
C7B C6B C5B 140(2) . . ?
C29 C28 H28A 110.4 . . ?
C29 C28 H28B 110.4 . . ?
C27 C28 C29 106.8(6) . . ?
C27 C28 H28A 110.4 . . ?
C27 C28 H28B 110.4 . . ?
H28A C28 H28B 108.6 . . ?
C5B C4B H4B 110.0 . . ?
C5B C4B C3B 140(3) . . ?
C3B C4B H4B 110.0 . . ?
C30 O6 C33 103(4) . . ?
C6B C5B C4B 140(2) . . ?
C6B C5B H5B 110.2 . . ?
C4B C5B H5B 110.2 . . ?
H24A C24B H24B 108.6 . . ?
C25 C24B H24A 110.4 . . ?
C25 C24B H24B 110.4 . . ?
C23B C24B H24A 110.4 . . ?
C23B C24B H24B 110.4 . . ?
C23B C24B C25 106.7(12) . . ?
C6B C7B H7B 110.5 . . ?
C8B C7B C6B 139(3) . . ?
C8B C7B H7B 110.5 . . ?
C7B C8B H8B 109.2 . . ?
C7B C8B C9B 142(3) . . ?
C9B C8B H8B 109.2 . . ?
C4A C5A H5A 110.9 . . ?
C4A C5A C6A 138(2) . . ?
C6A C5A H5A 110.9 . . ?
C4A C3A H3A 109.6 . . ?
C4A C3A C2A 141(2) . . ?
C2A C3A H3A 109.6 . . ?
C5A C4A H4A 109.2 . . ?
C3A C4A C5A 142(3) . . ?
C3A C4A H4A 109.2 . . ?
C37 O7 C34 105.6(12) . . ?
O7 C34 H34A 110.7 . . ?
O7 C34 H34B 110.7 . . ?
O7 C34 C35 105.0(17) . . ?
H34A C34 H34B 108.8 . . ?
C35 C34 H34A 110.7 . . ?
C35 C34 H34B 110.7 . . ?
O7 C37 H37A 110.3 . . ?
O7 C37 H37B 110.3 . . ?
O7 C37 C36 107.1(14) . . ?
H37A C37 H37B 108.5 . . ?
C36 C37 H37A 110.3 . . ?
C36 C37 H37B 110.3 . . ?
C37 C36 H36A 111.4 . . ?
C37 C36 H36B 111.4 . . ?
H36A C36 H36B 109.3 . . ?
C35 C36 C37 101.8(19) . . ?
C35 C36 H36A 111.4 . . ?
C35 C36 H36B 111.4 . . ?
C34 C35 C36 106.3(16) . . ?
C34 C35 H35A 110.5 . . ?
C34 C35 H35B 110.5 . . ?
C36 C35 H35A 110.5 . . ?
C36 C35 H35B 110.5 . . ?
H35A C35 H35B 108.7 . . ?
C31 C32 H32A 111.5 . . ?
C31 C32 H32B 111.5 . . ?
H32A C32 H32B 109.3 . . ?
C33 C32 C31 102(4) . . ?
C33 C32 H32A 111.5 . . ?
C33 C32 H32B 111.5 . . ?
O6 C33 C32 109(4) . . ?
O6 C33 H33A 110.0 . . ?
O6 C33 H33B 110.0 . . ?
C32 C33 H33A 110.0 . . ?
C32 C33 H33B 110.0 . . ?
H33A C33 H33B 108.4 . . ?
C6A C7A H7A 110.8 . . ?
C8A C7A H7A 110.8 . . ?
C8A C7A C6A 138(2) . . ?
C3A C2A H2AA 111.0 . . ?
C3A C2A C1A 138.0(17) . . ?
C1A C2A H2AA 111.0 . . ?
C9B C1B H1BA 109.6 . . ?
C9B C1B C2B 141(2) . . ?
C2B C1B H1BA 109.6 . . ?
C8B C9B H9B 110.5 . . ?
C1B C9B C8B 139(3) . . ?
C1B C9B H9B 110.5 . . ?
C1B C2B H2BA 110.5 . . ?
C3B C2B C1B 139(2) . . ?
C3B C2B H2BA 110.5 . . ?
C4B C3B H3B 110.0 . . ?
C2B C3B C4B 140(3) . . ?
C2B C3B H3B 110.0 . . ?
C5A C6A H6A 109.4 . . ?
C7A C6A C5A 141.1(19) . . ?
C7A C6A H6A 109.4 . . ?
C8A C9A H9A 109.5 . . ?
C1A C9A H9A 109.5 . . ?
C1A C9A C8A 141(2) . . ?
C7A C8A C9A 141(3) . . ?
C7A C8A H8A 109.6 . . ?
C9A C8A H8A 109.6 . . ?
C2A C1A H1AA 110.0 . . ?
C9A C1A C2A 139.9(18) . . ?
C9A C1A H1AA 110.0 . . ?
O4 C25 C24B 100.8(7) . . ?
O4 C25 H25C 111.6 . . ?
O4 C25 H25D 111.6 . . ?
O4 C25 H25A 110.0 . . ?
O4 C25 H25B 110.0 . . ?
O4 C25 C24A 108.4(6) . . ?
C24B C25 H25C 111.6 . . ?
C24B C25 H25D 111.6 . . ?
H25C C25 H25D 109.4 . . ?
H25A C25 H25B 108.4 . . ?
C24A C25 H25A 110.0 . . ?
C24A C25 H25B 110.0 . . ?
C23A C24A H24C 112.9 . . ?
C23A C24A H24D 112.9 . . ?
C25 C24A C23A 94.2(9) . . ?
C25 C24A H24C 112.9 . . ?
C25 C24A H24D 112.9 . . ?
H24C C24A H24D 110.3 . . ?
C22 C23B H23C 110.7 . . ?
C22 C23B H23D 110.7 . . ?
C24B C23B C22 105.2(13) . . ?
C24B C23B H23C 110.7 . . ?
C24B C23B H23D 110.7 . . ?
H23C C23B H23D 108.8 . . ?

loop_
_geom_bond_atom_site_label_1
_geom_bond_atom_site_label_2
_geom_bond_distance
_geom_bond_site_symmetry_2
_geom_bond_publ_flag
Ce O1 2.519(4) . ?
Ce O3 2.527(4) . ?
Ce O2 2.516(3) . ?
Ce O5 2.542(4) . ?
Ce O4 2.521(4) . ?
Ce B1 2.696(7) . ?
Ce B2 2.697(8) . ?
Ce H1B 2.32(3) . ?
Ce H1C 2.34(3) . ?
Ce H2B 2.41(3) . ?
Ce H2C 2.42(3) . ?
Ce H2D 2.41(3) . ?
Ce H1D 2.33(3) . ?
O1 C13 1.472(6) . ?
O1 C10 1.451(6) . ?
O3 C18 1.456(7) . ?
O3 C21 1.453(7) . ?
O2 C14 1.468(6) . ?
O2 C17 1.463(6) . ?
O5 C26 1.454(6) . ?
O5 C29 1.466(7) . ?
O4 C22 1.464(7) . ?
O4 C25 1.460(7) . ?
B1 H1A 1.11(5) . ?
B1 H1B 1.12(3) . ?
B1 H1C 1.12(3) . ?
B1 H1D 1.12(3) . ?
B2 H2A 1.03(6) . ?
B2 H2B 1.14(3) . ?
B2 H2C 1.14(3) . ?
B2 H2D 1.14(3) . ?
C13 H13A 0.9900 . ?
C13 H13B 0.9900 . ?
C13 C12 1.504(8) . ?
C12 H12A 0.9900 . ?
C12 H12B 0.9900 . ?
C12 C11 1.526(7) . ?
C26 H26A 0.9900 . ?
C26 H26B 0.9900 . ?
C26 C27 1.472(10) . ?
C10 H10A 0.9900 . ?
C10 H10B 0.9900 . ?
C10 C11 1.501(8) . ?
C14 H14A 0.9900 . ?
C14 H14B 0.9900 . ?
C14 C15 1.509(7) . ?
C11 H11A 0.9900 . ?
C11 H11B 0.9900 . ?
C20 H20A 0.9900 . ?
C20 H20B 0.9900 . ?
C20 C19 1.530(8) . ?
C20 C21 1.483(10) . ?
C18 H18A 0.9900 . ?
C18 H18B 0.9900 . ?
C18 C19 1.507(9) . ?
C29 H29A 0.9900 . ?
C29 H29B 0.9900 . ?
C29 C28 1.484(10) . ?
C19 H19A 0.9900 . ?
C19 H19B 0.9900 . ?
C22 H22A 0.9900 . ?
C22 H22B 0.9900 . ?
C22 H22C 0.9900 . ?
C22 H22D 0.9900 . ?
C22 C23A 1.577(17) . ?
C22 C23B 1.46(2) . ?
C16 H16A 0.9900 . ?
C16 H16B 0.9900 . ?
C16 C15 1.513(9) . ?
C16 C17 1.505(9) . ?
C15 H15A 0.9900 . ?
C15 H15B 0.9900 . ?
C17 H17A 0.9900 . ?
C17 H17B 0.9900 . ?
C27 H27A 0.9900 . ?
C27 H27B 0.9900 . ?
C27 C28 1.451(9) . ?
C21 H21A 0.9900 . ?
C21 H21B 0.9900 . ?
C31 H31A 0.9900 . ?
C31 H31B 0.9900 . ?
C31 C30 1.46(7) . ?
C31 C32 1.63(7) . ?
C23A H23A 0.9900 . ?
C23A H23B 0.9900 . ?
C23A C24A 1.54(2) . ?
C30 H30A 0.9900 . ?
C30 H30B 0.9900 . ?
C30 O6 1.32(5) . ?
C6B H6B 0.9500 . ?
C6B C5B 1.39(2) . ?
C6B C7B 1.38(3) . ?
C28 H28A 0.9900 . ?
C28 H28B 0.9900 . ?
C4B H4B 0.9500 . ?
C4B C5B 1.40(2) . ?
C4B C3B 1.41(3) . ?
O6 C33 1.49(4) . ?
C5B H5B 0.9500 . ?
C24B H24A 0.9900 . ?
C24B H24B 0.9900 . ?
C24B C25 1.593(15) . ?
C24B C23B 1.41(2) . ?
C7B H7B 0.9500 . ?
C7B C8B 1.38(3) . ?
C8B H8B 0.9500 . ?
C8B C9B 1.40(3) . ?
C5A H5A 0.9500 . ?
C5A C4A 1.39(2) . ?
C5A C6A 1.41(2) . ?
C3A H3A 0.9500 . ?
C3A C4A 1.38(2) . ?
C3A C2A 1.40(2) . ?
C4A H4A 0.9500 . ?
O7 C34 1.42(2) . ?
O7 C37 1.413(17) . ?
C34 H34A 0.9900 . ?
C34 H34B 0.9900 . ?
C34 C35 1.48(3) . ?
C37 H37A 0.9900 . ?
C37 H37B 0.9900 . ?
C37 C36 1.55(3) . ?
C36 H36A 0.9900 . ?
C36 H36B 0.9900 . ?
C36 C35 1.51(3) . ?
C35 H35A 0.9900 . ?
C35 H35B 0.9900 . ?
C32 H32A 0.9900 . ?
C32 H32B 0.9900 . ?
C32 C33 1.51(7) . ?
C33 H33A 0.9900 . ?
C33 H33B 0.9900 . ?
C7A H7A 0.9500 . ?
C7A C6A 1.40(2) . ?
C7A C8A 1.38(2) . ?
C2A H2AA 0.9500 . ?
C2A C1A 1.407(18) . ?
C1B H1BA 0.9500 . ?
C1B C9B 1.39(2) . ?
C1B C2B 1.40(3) . ?
C9B H9B 0.9500 . ?
C2B H2BA 0.9500 . ?
C2B C3B 1.38(3) . ?
C3B H3B 0.9500 . ?
C6A H6A 0.9500 . ?
C9A H9A 0.9500 . ?
C9A C8A 1.40(2) . ?
C9A C1A 1.387(19) . ?
C8A H8A 0.9500 . ?
C1A H1AA 0.9500 . ?
C25 H25C 0.9900 . ?
C25 H25D 0.9900 . ?
C25 H25A 0.9900 . ?
C25 H25B 0.9900 . ?
C25 C24A 1.493(12) . ?
C24A H24C 0.9900 . ?
C24A H24D 0.9900 . ?
C23B H23C 0.9900 . ?
C23B H23D 0.9900 . ?

loop_
_geom_torsion_atom_site_label_1
_geom_torsion_atom_site_label_2
_geom_torsion_atom_site_label_3
_geom_torsion_atom_site_label_4
_geom_torsion
_geom_torsion_site_symmetry_1
_geom_torsion_site_symmetry_2
_geom_torsion_site_symmetry_3
_geom_torsion_site_symmetry_4
_geom_torsion_publ_flag
Ce O1 C13 C12 -176.3(3) . . . . ?
Ce O1 C10 C11 -158.9(3) . . . . ?
Ce O3 C18 C19 -162.2(4) . . . . ?
Ce O3 C21 C20 -176.2(4) . . . . ?
Ce O2 C14 C15 -169.2(4) . . . . ?
Ce O2 C17 C16 -165.3(4) . . . . ?
Ce O5 C26 C27 157.4(5) . . . . ?
Ce O5 C29 C28 -159.1(5) . . . . ?
Ce O4 C22 C23A -159.9(8) . . . . ?
Ce O4 C22 C23B -175.4(10) . . . . ?
Ce O4 C25 C24B 159.4(7) . . . . ?
Ce O4 C25 C24A -166.7(6) . . . . ?
O1 C13 C12 C11 -28.5(6) . . . . ?
O1 C10 C11 C12 -35.0(6) . . . . ?
O3 C18 C19 C20 -32.1(6) . . . . ?
O2 C14 C15 C16 -31.1(7) . . . . ?
O5 C26 C27 C28 16.4(9) . . . . ?
O5 C29 C28 C27 -11.4(9) . . . . ?
O4 C22 C23A C24A -45.4(10) . . . . ?
O4 C22 C23B C24B 16.7(19) . . . . ?
O4 C25 C24A C23A -41.0(10) . . . . ?
C13 O1 C10 C11 17.9(6) . . . . ?
C13 C12 C11 C10 38.4(6) . . . . ?
C26 O5 C29 C28 21.8(7) . . . . ?
C26 C27 C28 C29 -3.0(10) . . . . ?
C10 O1 C13 C12 7.1(6) . . . . ?
C14 O2 C17 C16 15.7(6) . . . . ?
C18 O3 C21 C20 2.9(8) . . . . ?
C29 O5 C26 C27 -23.5(7) . . . . ?
C19 C20 C21 O3 -22.9(7) . . . . ?
C22 O4 C25 C24B -19.7(9) . . . . ?
C22 O4 C25 C24A 14.1(9) . . . . ?
C22 C23A C24A C25 51.8(10) . . . . ?
C15 C16 C17 O2 -34.5(6) . . . . ?
C17 O2 C14 C15 9.8(6) . . . . ?
C17 C16 C15 C14 39.8(7) . . . . ?
C21 O3 C18 C19 18.8(7) . . . . ?
C21 C20 C19 C18 33.4(7) . . . . ?
C31 C30 O6 C33 38(4) . . . . ?
C31 C32 C33 O6 12(4) . . . . ?
C30 C31 C32 C33 8(5) . . . . ?
C30 O6 C33 C32 -29(3) . . . . ?
C6B C7B C8B C9B 0(7) . . . . ?
C5B C6B C7B C8B 9(6) . . . . ?
C5B C4B C3B C2B 2(6) . . . . ?
C7B C6B C5B C4B -3(5) . . . . ?
C7B C8B C9B C1B -4(7) . . . . ?
C3A C2A C1A C9A 0(4) . . . . ?
C4A C5A C6A C7A 7(4) . . . . ?
C4A C3A C2A C1A -2(4) . . . . ?
O7 C34 C35 C36 -29(2) . . . . ?
O7 C37 C36 C35 14.2(19) . . . . ?
C34 O7 C37 C36 -33.2(17) . . . . ?
C37 O7 C34 C35 39(2) . . . . ?
C37 C36 C35 C34 9(2) . . . . ?
C32 C31 C30 O6 -29(5) . . . . ?
C2A C3A C4A C5A 0(5) . . . . ?
C1B C2B C3B C4B 4(6) . . . . ?
C9B C1B C2B C3B 0(6) . . . . ?
C2B C1B C9B C8B -1(5) . . . . ?
C3B C4B C5B C6B -6(5) . . . . ?
C6A C5A C4A C3A -2(5) . . . . ?
C6A C7A C8A C9A 0(5) . . . . ?
C8A C7A C6A C5A -6(5) . . . . ?
C8A C9A C1A C2A 3(4) . . . . ?
C1A C9A C8A C7A 0(5) . . . . ?
C25 O4 C22 C23A 19.3(9) . . . . ?
C25 O4 C22 C23B 3.7(12) . . . . ?
C25 C24B C23B C22 -28.9(19) . . . . ?
C23B C24B C25 O4 30.7(15) . . . . ?

loop_
_twin_individual_id
_twin_individual_mass_fraction_refined
1 0.4165(8)
2 0.5835(8)
